data_4029791
loop_
_publ_author_name
'Raatikainen, Kari'
'Cametti, Massimo'
'Rissanen, Kari'

_publ_section_title
;
 The subtle balance of weak supramolecular interactions: The hierarchy of
 halogen and hydrogen bonds in haloanilinium and halopyridinium salts.
;
_journal_name_full 'Beilstein journal of organic chemistry'
_journal_page_first 4
_journal_paper_doi 10.3762/bjoc.6.4
_journal_volume 6
_journal_year 2010
_chemical_compound_source 'synthesis as described'
_chemical_formula_moiety 'C6 H7 I N, H2 O4 P'
_chemical_formula_sum 'C6 H9 I N O4 P'
_chemical_formula_weight 317.01
_chemical_name_systematic
;
 ?
;
_space_group_IT_number 61
_symmetry_cell_setting orthorhombic
_symmetry_space_group_name_Hall '-P 2bc 2ac'
_symmetry_space_group_name_H-M 'P c a b'
_atom_sites_solution_hydrogens geom
_atom_sites_solution_primary direct
_atom_sites_solution_secondary difmap
_audit_creation_date 2009-09-23T15:14:24-00:00
_audit_creation_method 'WinGX routine CIF_UPDATE'
_cell_angle_alpha 90
_cell_angle_beta 90
_cell_angle_gamma 90
_cell_formula_units_Z 8
_cell_length_a 7.81190(10)
_cell_length_b 9.8242(2)
_cell_length_c 25.8681(5)
_cell_measurement_reflns_used 40034
_cell_measurement_temperature 123(2)
_cell_measurement_theta_max 25
_cell_measurement_theta_min 1
_cell_measurement_wavelength 0.71073
_cell_volume 1985.26(6)
_computing_cell_refinement 'HKL Scalepack (Otwinowski & Minor 1997)'
_computing_data_collection 'Collect (Bruker AXS BV, 1997-2004)'
_computing_data_reduction 'HKL Denzo and Scalepack (Otwinowski & Minor 1997)'
_computing_molecular_graphics 'Ortep-3 for Windows (Farrugia, 1997)'
_computing_publication_material 'WinGX publication routines (Farrugia, 1999)'
_computing_structure_refinement 'SHELXL-97 (Sheldrick, 2008)'
_computing_structure_solution 'SHELXS-86 (Sheldrick, 1986)'
_diffrn_ambient_temperature 123(2)
_diffrn_detector 'CCD plate'
_diffrn_detector_area_resol_mean 9
_diffrn_measured_fraction_theta_full 0.998
_diffrn_measured_fraction_theta_max 0.998
_diffrn_measurement_device '95mm CCD camera on \k-goniostat'
_diffrn_measurement_device_type KappaCCD
_diffrn_measurement_method 'CCD rotation images, thick slices'
_diffrn_orient_matrix_type 'by Bruker AXS Collect from scalepack cell'
_diffrn_orient_matrix_UB_11 -0.908266E-1
_diffrn_orient_matrix_UB_12 -0.714702E-1
_diffrn_orient_matrix_UB_13 -0.23104E-2
_diffrn_orient_matrix_UB_21 0.631604E-1
_diffrn_orient_matrix_UB_22 -0.565504E-1
_diffrn_orient_matrix_UB_23 0.258719E-1
_diffrn_orient_matrix_UB_31 -0.644034E-1
_diffrn_orient_matrix_UB_32 0.453338E-1
_diffrn_orient_matrix_UB_33 0.286308E-1
_diffrn_radiation_monochromator graphite
_diffrn_radiation_probe x-ray
_diffrn_radiation_type MoK\a
_diffrn_radiation_wavelength 0.71073
_diffrn_reflns_av_R_equivalents 0.0353
_diffrn_reflns_av_unetI/netI 0.0203
_diffrn_reflns_limit_h_max 10
_diffrn_reflns_limit_h_min -10
_diffrn_reflns_limit_k_max 12
_diffrn_reflns_limit_k_min -12
_diffrn_reflns_limit_l_max 33
_diffrn_reflns_limit_l_min -33
_diffrn_reflns_number 24333
_diffrn_reflns_theta_full 27.5
_diffrn_reflns_theta_max 27.5
_diffrn_reflns_theta_min 2.6
_diffrn_source 'Enraf Nonius FR590'
_exptl_absorpt_coefficient_mu 3.371
_exptl_absorpt_correction_T_max 0.4302
_exptl_absorpt_correction_T_min 0.2749
_exptl_absorpt_correction_type multi-scan
_exptl_absorpt_process_details '(Blessing et al., 1995)'
_exptl_crystal_colour colorless
_exptl_crystal_density_diffrn 2.121
_exptl_crystal_density_method 'not measured'
_exptl_crystal_description block
_exptl_crystal_F_000 1216
_exptl_crystal_size_max 0.4
_exptl_crystal_size_mid 0.35
_exptl_crystal_size_min 0.25
_refine_diff_density_max 0.486
_refine_diff_density_min -0.534
_refine_diff_density_rms 0.092
_refine_ls_extinction_method none
_refine_ls_goodness_of_fit_ref 1.151
_refine_ls_hydrogen_treatment constr
_refine_ls_matrix_type full
_refine_ls_number_parameters 121
_refine_ls_number_reflns 2271
_refine_ls_number_restraints 0
_refine_ls_restrained_S_all 1.151
_refine_ls_R_factor_all 0.025
_refine_ls_R_factor_gt 0.0228
_refine_ls_shift/su_max 0.002
_refine_ls_shift/su_mean 0
_refine_ls_structure_factor_coef Fsqd
_refine_ls_weighting_details 'calc w=1/[\s^2^(Fo^2^)+(0.0120P)^2^+3.9613P] where P=(Fo^2^+2Fc^2^)/3'
_refine_ls_weighting_scheme calc
_refine_ls_wR_factor_gt 0.0499
_refine_ls_wR_factor_ref 0.0509
_reflns_number_gt 2140
_reflns_number_total 2271
_reflns_threshold_expression >2\s(I)
_cod_data_source_file 1860-5397-6-4-S2.cif
_cod_data_source_block 6
_cod_database_code 4029791

loop_
_symmetry_equiv_pos_as_xyz
'x, y, z'
'-x, -y+1/2, z+1/2'
'x+1/2, -y, -z+1/2'
'-x+1/2, y+1/2, -z'
'-x, -y, -z'
'x, y-1/2, -z-1/2'
'-x-1/2, y, z-1/2'
'x-1/2, -y-1/2, z'

loop_
_atom_site_label
_atom_site_type_symbol
_atom_site_fract_x
_atom_site_fract_y
_atom_site_fract_z
_atom_site_U_iso_or_equiv
_atom_site_adp_type
_atom_site_occupancy
_atom_site_symmetry_multiplicity
_atom_site_calc_flag
_atom_site_refinement_flags
I1 I 0.60899(2) 0.380046(17) 0.814120(6) 0.02111(6) Uani 1 1 d .
C2 C 0.5725(3) 0.3798(2) 0.73355(9) 0.0167(5) Uani 1 1 d .
C3 C 0.6373(3) 0.4860(2) 0.70400(10) 0.0177(5) Uani 1 1 d .
H3 H 0.6941 0.5601 0.7202 0.021 Uiso 1 1 calc R
C4 C 0.6185(3) 0.4832(2) 0.65059(10) 0.0175(5) Uani 1 1 d .
H4 H 0.6608 0.5559 0.63 0.021 Uiso 1 1 calc R
C5 C 0.5369(3) 0.3728(2) 0.62759(9) 0.0132(4) Uani 1 1 d .
C6 C 0.4721(3) 0.2669(2) 0.65707(9) 0.0169(5) Uani 1 1 d .
H6 H 0.4161 0.1924 0.6409 0.02 Uiso 1 1 calc R
C7 C 0.4895(3) 0.2704(3) 0.71061(10) 0.0190(5) Uani 1 1 d .
H7 H 0.445 0.1987 0.7312 0.023 Uiso 1 1 calc R
N8 N 0.5251(3) 0.36921(19) 0.57123(8) 0.0139(4) Uani 1 1 d .
H8A H 0.4619 0.2959 0.5614 0.021 Uiso 1 1 calc R
H8B H 0.6321 0.3627 0.5575 0.021 Uiso 1 1 calc R
H8C H 0.4741 0.4468 0.5597 0.021 Uiso 1 1 calc R
P9 P 0.20274(8) 0.61737(6) 0.53281(2) 0.01344(13) Uani 1 1 d .
O10 O 0.1456(2) 0.63602(16) 0.47703(6) 0.0142(3) Uani 1 1 d .
O11 O 0.1344(3) 0.4790(2) 0.55507(8) 0.0323(5) Uani 1 1 d .
H11 H 0.0343 0.4655 0.5444 0.048 Uiso 1 1 calc R
O12 O 0.1345(3) 0.7340(2) 0.56775(8) 0.0352(5) Uani 1 1 d .
H12 H 0.0502 0.7713 0.5534 0.053 Uiso 1 1 calc R
O13 O 0.3939(2) 0.61011(16) 0.53944(7) 0.0156(3) Uani 1 1 d .

loop_
_atom_site_aniso_label
_atom_site_aniso_U_11
_atom_site_aniso_U_22
_atom_site_aniso_U_33
_atom_site_aniso_U_23
_atom_site_aniso_U_13
_atom_site_aniso_U_12
I1 0.02711(10) 0.02470(10) 0.01151(9) 0.00013(6) -0.00214(6) 0.00331(7)
C2 0.0188(11) 0.0210(12) 0.0104(11) 0.0004(9) -0.0001(9) 0.0037(9)
C3 0.0207(12) 0.0162(11) 0.0164(12) -0.0023(9) -0.0017(9) 0.0004(9)
C4 0.0224(12) 0.0132(11) 0.0168(12) 0.0032(9) 0.0015(10) -0.0010(9)
C5 0.0128(10) 0.0153(11) 0.0116(11) -0.0002(8) -0.0004(8) 0.0031(9)
C6 0.0169(11) 0.0181(11) 0.0158(12) -0.0001(9) -0.0030(9) -0.0048(9)
C7 0.0209(12) 0.0200(12) 0.0159(12) 0.0039(9) -0.0006(10) -0.0024(10)
N8 0.0146(9) 0.0147(9) 0.0125(10) 0.0005(7) 0.0002(7) 0.0009(8)
P9 0.0122(3) 0.0162(3) 0.0119(3) 0.0011(2) -0.0007(2) 0.0006(2)
O10 0.0160(8) 0.0149(8) 0.0118(8) 0.0019(6) -0.0006(6) -0.0011(6)
O11 0.0272(11) 0.0408(12) 0.0289(11) 0.0216(9) -0.0157(9) -0.0186(9)
O12 0.0373(12) 0.0501(13) 0.0181(10) -0.0133(9) -0.0110(9) 0.0281(10)
O13 0.0123(8) 0.0161(8) 0.0185(9) 0.0015(6) -0.0013(6) -0.0003(6)

loop_
_atom_type_symbol
_atom_type_description
_atom_type_scat_dispersion_real
_atom_type_scat_dispersion_imag
_atom_type_scat_source
C C 0.0033 0.0016 'International Tables Vol C Tables 4.2.6.8 and 6.1.1.4'
H H 0 0 'International Tables Vol C Tables 4.2.6.8 and 6.1.1.4'
N N 0.0061 0.0033 'International Tables Vol C Tables 4.2.6.8 and 6.1.1.4'
O O 0.0106 0.006 'International Tables Vol C Tables 4.2.6.8 and 6.1.1.4'
P P 0.1023 0.0942 'International Tables Vol C Tables 4.2.6.8 and 6.1.1.4'
I I -0.4742 1.8119 'International Tables Vol C Tables 4.2.6.8 and 6.1.1.4'

loop_
_geom_angle_atom_site_label_1
_geom_angle_atom_site_label_2
_geom_angle_atom_site_label_3
_geom_angle
_geom_angle_site_symmetry_3
C2 I1 O12 159.46(8) 3_566
C7 C2 C3 121.1(2) .
C7 C2 I1 119.19(18) .
C3 C2 I1 119.67(18) .
C2 C3 C4 119.6(2) .
C2 C3 H3 120.2 .
C4 C3 H3 120.2 .
C3 C4 C5 119.3(2) .
C3 C4 H4 120.4 .
C5 C4 H4 120.4 .
C6 C5 C4 121.1(2) .
C6 C5 N8 120.5(2) .
C4 C5 N8 118.3(2) .
C5 C6 C7 119.5(2) .
C5 C6 H6 120.2 .
C7 C6 H6 120.2 .
C2 C7 C6 119.4(2) .
C2 C7 H7 120.3 .
C6 C7 H7 120.3 .
C5 N8 H8A 109.5 .
C5 N8 H8B 109.5 .
H8A N8 H8B 109.5 .
C5 N8 H8C 109.5 .
H8A N8 H8C 109.5 .
H8B N8 H8C 109.5 .
O13 P9 O10 113.88(10) .
O13 P9 O12 108.00(11) .
O10 P9 O12 111.24(10) .
O13 P9 O11 104.76(10) .
O10 P9 O11 110.63(10) .
O12 P9 O11 107.98(14) .
P9 O11 H11 109.5 .
P9 O12 H12 109.5 .

loop_
_geom_bond_atom_site_label_1
_geom_bond_atom_site_label_2
_geom_bond_distance
_geom_bond_site_symmetry_2
I1 C2 2.104(2) .
I1 O12 3.261(2) 3_566
C2 C7 1.388(3) .
C2 C3 1.389(3) .
C3 C4 1.390(3) .
C3 H3 0.95 .
C4 C5 1.392(3) .
C4 H4 0.95 .
C5 C6 1.386(3) .
C5 N8 1.461(3) .
C6 C7 1.392(3) .
C6 H6 0.95 .
C7 H7 0.95 .
N8 H8A 0.91 .
N8 H8B 0.91 .
N8 H8C 0.91 .
P9 O13 1.5045(17) .
P9 O10 1.5214(17) .
P9 O12 1.553(2) .
P9 O11 1.570(2) .
O11 H11 0.84 .
O12 H12 0.84 .

loop_
_geom_hbond_atom_site_label_D
_geom_hbond_atom_site_label_H
_geom_hbond_atom_site_label_A
_geom_hbond_distance_DH
_geom_hbond_distance_HA
_geom_hbond_distance_DA
_geom_hbond_angle_DHA
_geom_hbond_site_symmetry_A
N8 H8A O10 0.91 2.04 2.930(3) 165.9 4_546
N8 H8B O10 0.91 1.95 2.860(3) 173.9 5_666
N8 H8C O13 0.91 1.8 2.707(2) 173.7 .
O11 H11 O10 0.84 1.81 2.598(3) 155.6 5_566
O12 H12 O13 0.84 1.73 2.533(2) 160.3 8_575

loop_
_geom_torsion_atom_site_label_1
_geom_torsion_atom_site_label_2
_geom_torsion_atom_site_label_3
_geom_torsion_atom_site_label_4
_geom_torsion
_geom_torsion_site_symmetry_1
O12 I1 C2 C7 16.8(4) 3_566
O12 I1 C2 C3 -160.80(18) 3_566
C7 C2 C3 C4 0.2(4) .
I1 C2 C3 C4 177.69(18) .
C2 C3 C4 C5 -0.9(4) .
C3 C4 C5 C6 1.0(4) .
C3 C4 C5 N8 -177.4(2) .
C4 C5 C6 C7 -0.3(4) .
N8 C5 C6 C7 178.0(2) .
C3 C2 C7 C6 0.4(4) .
I1 C2 C7 C6 -177.07(18) .
C5 C6 C7 C2 -0.4(4) .
